data_7153043
loop_
_publ_author_name
'Giorgi, Gianluca'
'Favi, Gianfranco'
'Attanasi, Orazio A.'

_publ_section_title
;
 Insights into diastereoisomeric characterization of tetrahydropyridazine
 amino acid derivatives: crystal structures and gas phase ion chemistry.
;
_journal_issue 30
_journal_name_full 'Organic &amp; biomolecular chemistry'
_journal_page_first 5006
_journal_page_last 5011
_journal_paper_doi 10.1039/c3ob41034j
_journal_volume 11
_journal_year 2013
_chemical_formula_moiety 'C19 H25 N5 O5, C4 H8 O2'
_chemical_formula_sum 'C23 H33 N5 O7'
_chemical_formula_weight 491.54
_chemical_name_systematic
;
(3R/S,5S/R)-methyl
3-acetamido-5-(dimethylcarbamoyl)-6-methyl-2-(phenylcarbamoyl)-
2,3,4,5-tetrahydropyridazine-3-carboxylate compound with ethyl acetate
;
_space_group_IT_number 14
_symmetry_cell_setting monoclinic
_symmetry_space_group_name_Hall '-P 2ybc'
_symmetry_space_group_name_H-M 'P 1 21/c 1'
_atom_sites_solution_hydrogens geom
_atom_sites_solution_primary direct
_atom_sites_solution_secondary difmap
_audit_creation_method SHELXL-97
_cell_angle_alpha 90.00
_cell_angle_beta 111.479(4)
_cell_angle_gamma 90.00
_cell_formula_units_Z 4
_cell_length_a 16.0057(7)
_cell_length_b 9.0537(3)
_cell_length_c 18.9373(7)
_cell_measurement_reflns_used 3506
_cell_measurement_temperature 293(2)
_cell_measurement_theta_max 28.9935
_cell_measurement_theta_min 2.2086
_cell_volume 2553.64(18)
_computing_cell_refinement
; CrysAlisPro, Oxford Diffraction Ltd., Version 1.171.33.42 (release 29-05-2009 CrysAlis171
.NET) (compiled May 29 2009,17:40:42) ; _computing_data_reduction ; CrysAlisPro,
Oxford Diffraction Ltd., Version 1.171.33.42 (release 29-05-2009 CrysAlis171 .NET)
(compiled May 29 2009,17:40:42)
;
_computing_data_collection
;
CrysAlisPro, Oxford Diffraction Ltd.,
Version 1.171.33.42 (release 29-05-2009 CrysAlis171 .NET) (compiled May 29 2009,17:40:42)
;
_computing_molecular_graphics 'Ortep-3 for Windows (Farrugia, 1997)'
_computing_publication_material 'WinGX publication routines (Farrugia, 1999)'
_computing_structure_refinement 'SHELXL-97 (Sheldrick, 1997)'
_diffrn_ambient_temperature 293(2)
_diffrn_detector_area_resol_mean 16.0827
_diffrn_measured_fraction_theta_full 0.999
_diffrn_measured_fraction_theta_max 0.851
_diffrn_measurement_device_type 'Xcalibur, Sapphire3'
_diffrn_measurement_method '\w scans'
_diffrn_radiation_monochromator graphite
_diffrn_radiation_source 'fine-focus sealed tube'
_diffrn_radiation_type MoK\a
_diffrn_radiation_wavelength 0.71073
_diffrn_reflns_av_R_equivalents 0.0249
_diffrn_reflns_av_sigmaI/netI 0.0762
_diffrn_reflns_limit_h_max 15
_diffrn_reflns_limit_h_min -20
_diffrn_reflns_limit_k_max 11
_diffrn_reflns_limit_k_min -12
_diffrn_reflns_limit_l_max 25
_diffrn_reflns_limit_l_min -20
_diffrn_reflns_number 11404
_diffrn_reflns_theta_full 25.00
_diffrn_reflns_theta_max 29.06
_diffrn_reflns_theta_min 2.21
_exptl_absorpt_coefficient_mu 0.096
_exptl_absorpt_correction_T_max 1.00000
_exptl_absorpt_correction_T_min 0.98234
_exptl_absorpt_correction_type multi-scan
_exptl_absorpt_process_details
;
CrysAlisPro, Oxford Diffraction Ltd.,
Version 1.171.33.66 (release 28-04-2010 CrysAlis171 .NET) (compiled Apr 28 2010,14:27:37)
Empirical absorption correction using spherical harmonics,
implemented in SCALE3 ABSPACK scaling algorithm.
;
_exptl_crystal_colour colourless
_exptl_crystal_density_diffrn 1.279
_exptl_crystal_density_method 'not measured'
_exptl_crystal_description prism
_exptl_crystal_F_000 1048
_exptl_crystal_size_max 0.5
_exptl_crystal_size_mid 0.3
_exptl_crystal_size_min 0.2
_refine_diff_density_max 0.198
_refine_diff_density_min -0.166
_refine_diff_density_rms 0.035
_refine_ls_extinction_method none
_refine_ls_goodness_of_fit_ref 0.809
_refine_ls_hydrogen_treatment mixed
_refine_ls_matrix_type full
_refine_ls_number_parameters 360
_refine_ls_number_reflns 5813
_refine_ls_number_restraints 0
_refine_ls_restrained_S_all 0.809
_refine_ls_R_factor_all 0.0991
_refine_ls_R_factor_gt 0.0434
_refine_ls_shift/su_max 0.040
_refine_ls_shift/su_mean 0.001
_refine_ls_structure_factor_coef Fsqd
_refine_ls_weighting_details 'calc w=1/[\s^2^(Fo^2^)+(0.0516P)^2^+0.0000P] where P=(Fo^2^+2Fc^2^)/3'
_refine_ls_weighting_scheme calc
_refine_ls_wR_factor_gt 0.0931
_refine_ls_wR_factor_ref 0.1028
_reflns_number_gt 2867
_reflns_number_total 5813
_reflns_threshold_expression >2\s(I)
_cod_data_source_file c3ob41034j.txt
_cod_data_source_block ii
_cod_depositor_comments
;
The following automatic conversions were performed:

'_symmetry_cell_setting' value 'Monoclinic' changed to 'monoclinic'
according to /home/saulius/struct/CIF-dictionaries/cif_core.dic
dictionary named 'cif_core.dic' version 2.4.2 from 2011-04-26.

Automatic conversion script
Id: cif_fix_values 1891 2012-01-12 08:04:46Z andrius 
;
_cod_original_cell_volume 2553.64(17)
_cod_original_sg_symbol_H-M 'P 21/c'
_cod_database_code 7153043

loop_
_symmetry_equiv_pos_as_xyz
'x, y, z'
'-x, y+1/2, -z+1/2'
'-x, -y, -z'
'x, -y-1/2, z-1/2'

loop_
_atom_site_label
_atom_site_type_symbol
_atom_site_fract_x
_atom_site_fract_y
_atom_site_fract_z
_atom_site_U_iso_or_equiv
_atom_site_adp_type
_atom_site_occupancy
_atom_site_symmetry_multiplicity
_atom_site_calc_flag
_atom_site_refinement_flags
_atom_site_disorder_assembly
_atom_site_disorder_group
N1 N 0.45402(9) 0.21048(14) 0.84387(7) 0.0323(3) Uani 1 1 d . . .
N2 N 0.44367(10) 0.26691(15) 0.77290(7) 0.0384(4) Uani 1 1 d . . .
C3 C 0.36626(12) 0.3154(2) 0.73165(9) 0.0395(4) Uani 1 1 d . . .
C4 C 0.28754(10) 0.31199(18) 0.75748(8) 0.0335(4) Uani 1 1 d . . .
H4 H 0.2939 0.3933 0.7932 0.040 Uiso 1 1 calc R . .
C5 C 0.29108(10) 0.16703(17) 0.79852(8) 0.0333(4) Uani 1 1 d . . .
H5A H 0.2810 0.0862 0.7627 0.040 Uiso 1 1 calc R . .
H5B H 0.2434 0.1651 0.8186 0.040 Uiso 1 1 calc R . .
C6 C 0.38190(11) 0.14484(17) 0.86386(8) 0.0292(4) Uani 1 1 d . . .
C7 C 0.53998(11) 0.21027(17) 0.89819(9) 0.0314(4) Uani 1 1 d . . .
O1 O 0.55179(8) 0.16650(13) 0.96254(6) 0.0399(3) Uani 1 1 d . . .
N3 N 0.60508(10) 0.26504(16) 0.87572(8) 0.0365(4) Uani 1 1 d . . .
H3 H 0.5865(12) 0.298(2) 0.8305(10) 0.057(6) Uiso 1 1 d . . .
C1' C 0.69628(11) 0.27872(18) 0.92163(9) 0.0334(4) Uani 1 1 d . . .
C2' C 0.74589(12) 0.3865(2) 0.90248(9) 0.0432(5) Uani 1 1 d . . .
H2' H 0.7178 0.4483 0.8614 0.052 Uiso 1 1 calc R . .
C3' C 0.83634(13) 0.4030(2) 0.94375(11) 0.0539(5) Uani 1 1 d . . .
H3' H 0.8690 0.4742 0.9295 0.065 Uiso 1 1 calc R . .
C4' C 0.87840(14) 0.3156(2) 1.00543(12) 0.0614(6) Uani 1 1 d . . .
H4' H 0.9392 0.3277 1.0337 0.074 Uiso 1 1 calc R . .
C5' C 0.82917(14) 0.2090(2) 1.02513(11) 0.0607(6) Uani 1 1 d . . .
H5' H 0.8572 0.1497 1.0673 0.073 Uiso 1 1 calc R . .
C6' C 0.73890(12) 0.1889(2) 0.98307(10) 0.0456(5) Uani 1 1 d . . .
H6' H 0.7070 0.1149 0.9962 0.055 Uiso 1 1 calc R . .
C8 C 0.35622(14) 0.3752(3) 0.65525(10) 0.0727(7) Uani 1 1 d . . .
H8A H 0.4138 0.3770 0.6503 0.109 Uiso 1 1 calc R . .
H8B H 0.3324 0.4737 0.6501 0.109 Uiso 1 1 calc R . .
H8C H 0.3160 0.3134 0.6164 0.109 Uiso 1 1 calc R . .
C9 C 0.19866(12) 0.3286(2) 0.69184(9) 0.0396(4) Uani 1 1 d . . .
O2 O 0.16257(9) 0.22024(16) 0.65443(7) 0.0650(4) Uani 1 1 d . . .
N4 N 0.16290(10) 0.46402(18) 0.67475(8) 0.0494(4) Uani 1 1 d . . .
C10 C 0.07961(14) 0.4821(3) 0.60932(12) 0.0775(7) Uani 1 1 d . . .
H10A H 0.0529 0.3871 0.5930 0.116 Uiso 1 1 calc R . .
H10B H 0.0923 0.5283 0.5687 0.116 Uiso 1 1 calc R . .
H10C H 0.0388 0.5428 0.6232 0.116 Uiso 1 1 calc R . .
C11 C 0.20137(16) 0.5981(2) 0.71660(12) 0.0749(7) Uani 1 1 d . . .
H11A H 0.2013 0.5912 0.7672 0.112 Uiso 1 1 calc R . .
H11B H 0.1662 0.6818 0.6914 0.112 Uiso 1 1 calc R . .
H11C H 0.2619 0.6097 0.7188 0.112 Uiso 1 1 calc R . .
N5 N 0.39737(9) -0.01128(15) 0.88216(8) 0.0330(4) Uani 1 1 d . . .
H5 H 0.4102(10) -0.0369(17) 0.9281(9) 0.034(5) Uiso 1 1 d . . .
C12 C 0.40379(11) -0.11351(19) 0.83279(9) 0.0359(4) Uani 1 1 d . . .
O3 O 0.39385(8) -0.08409(14) 0.76736(6) 0.0512(4) Uani 1 1 d . . .
C13 C 0.42440(14) -0.26709(19) 0.86368(10) 0.0551(6) Uani 1 1 d . . .
H13A H 0.3704 -0.3130 0.8638 0.083 Uiso 1 1 calc R . .
H13B H 0.4677 -0.2632 0.9146 0.083 Uiso 1 1 calc R . .
H13C H 0.4483 -0.3234 0.8325 0.083 Uiso 1 1 calc R . .
C14 C 0.37612(11) 0.22065(19) 0.93466(9) 0.0340(4) Uani 1 1 d . . .
O4 O 0.35723(9) 0.15733(13) 0.98201(6) 0.0486(3) Uani 1 1 d . . .
O5 O 0.38770(8) 0.36652(12) 0.93225(6) 0.0416(3) Uani 1 1 d . . .
C15 C 0.37099(14) 0.4528(2) 0.99003(10) 0.0542(5) Uani 1 1 d . . .
H15A H 0.3086 0.4791 0.9728 0.081 Uiso 1 1 calc R . .
H15B H 0.4068 0.5409 0.9999 0.081 Uiso 1 1 calc R . .
H15C H 0.3865 0.3957 1.0358 0.081 Uiso 1 1 calc R . .
C16 C 0.13310(16) 0.2402(3) 0.95362(13) 0.0815(7) Uani 1 1 d . A .
H16A H 0.1809 0.1750 0.9548 0.122 Uiso 1 1 calc R . .
H16B H 0.0815 0.1832 0.9509 0.122 Uiso 1 1 calc R . .
H16C H 0.1521 0.2995 0.9988 0.122 Uiso 1 1 calc R . .
C17 C 0.11019(19) 0.3357(3) 0.88748(14) 0.0721(7) Uani 1 1 d . . .
O7A O 0.0269(4) 0.3915(9) 0.8700(4) 0.0796(17) Uani 0.640(18) 1 d P A 1
C18A C -0.0099(7) 0.5074(8) 0.8093(5) 0.111(3) Uani 0.640(18) 1 d P A 1
H18A H -0.0534 0.5681 0.8205 0.133 Uiso 0.640(18) 1 calc PR A 1
H18B H 0.0384 0.5707 0.8079 0.133 Uiso 0.640(18) 1 calc PR A 1
C19A C -0.0482(11) 0.4417(18) 0.7435(8) 0.171(7) Uani 0.640(18) 1 d P A 1
H19A H -0.1016 0.3922 0.7425 0.256 Uiso 0.640(18) 1 calc PR A 1
H19B H -0.0074 0.3709 0.7362 0.256 Uiso 0.640(18) 1 calc PR A 1
H19C H -0.0635 0.5140 0.7037 0.256 Uiso 0.640(18) 1 calc PR A 1
O7B O 0.0232(9) 0.330(2) 0.8429(10) 0.106(4) Uani 0.360(18) 1 d P A 2
C18B C 0.0104(11) 0.439(4) 0.7842(14) 0.172(11) Uani 0.360(18) 1 d P A 2
H18C H 0.0412 0.4113 0.7507 0.207 Uiso 0.360(18) 1 calc PR A 2
H18D H 0.0320 0.5353 0.8061 0.207 Uiso 0.360(18) 1 calc PR A 2
C19B C -0.0864(14) 0.4413(17) 0.7440(13) 0.099(5) Uani 0.360(18) 1 d P A 2
H19D H -0.1066 0.3442 0.7250 0.148 Uiso 0.360(18) 1 calc PR A 2
H19E H -0.1012 0.5096 0.7024 0.148 Uiso 0.360(18) 1 calc PR A 2
H19F H -0.1153 0.4713 0.7781 0.148 Uiso 0.360(18) 1 calc PR A 2
O6 O 0.16044(13) 0.3792(2) 0.85876(10) 0.1092(7) Uani 1 1 d . A .

loop_
_atom_site_aniso_label
_atom_site_aniso_U_11
_atom_site_aniso_U_22
_atom_site_aniso_U_33
_atom_site_aniso_U_23
_atom_site_aniso_U_13
_atom_site_aniso_U_12
N1 0.0349(8) 0.0387(9) 0.0236(7) 0.0071(6) 0.0112(6) -0.0005(7)
N2 0.0413(9) 0.0484(10) 0.0273(7) 0.0099(7) 0.0148(7) 0.0013(7)
C3 0.0410(11) 0.0466(12) 0.0303(9) 0.0097(8) 0.0123(8) 0.0004(9)
C4 0.0360(10) 0.0334(10) 0.0300(8) 0.0021(8) 0.0108(8) 0.0024(8)
C5 0.0339(10) 0.0362(11) 0.0316(8) 0.0009(8) 0.0140(8) 0.0007(8)
C6 0.0379(10) 0.0271(10) 0.0252(8) 0.0025(7) 0.0145(7) 0.0012(8)
C7 0.0391(10) 0.0277(10) 0.0288(9) -0.0023(8) 0.0140(8) 0.0006(8)
O1 0.0461(8) 0.0478(8) 0.0250(6) 0.0074(5) 0.0121(5) 0.0004(6)
N3 0.0362(9) 0.0462(10) 0.0263(8) 0.0050(7) 0.0106(7) -0.0025(7)
C1' 0.0360(10) 0.0348(10) 0.0294(9) -0.0046(8) 0.0119(8) 0.0016(8)
C2' 0.0456(12) 0.0443(12) 0.0401(10) 0.0018(9) 0.0161(9) -0.0045(9)
C3' 0.0515(13) 0.0532(13) 0.0573(12) -0.0058(11) 0.0201(11) -0.0125(11)
C4' 0.0411(12) 0.0657(16) 0.0652(14) -0.0070(12) 0.0051(11) -0.0053(11)
C5' 0.0503(13) 0.0648(15) 0.0551(12) 0.0130(11) 0.0055(11) 0.0077(11)
C6' 0.0422(12) 0.0430(12) 0.0462(10) 0.0047(9) 0.0096(9) 0.0014(9)
C8 0.0559(14) 0.117(2) 0.0487(11) 0.0425(13) 0.0231(10) 0.0152(13)
C9 0.0421(11) 0.0407(12) 0.0348(10) 0.0036(9) 0.0128(8) 0.0011(9)
O2 0.0665(10) 0.0538(10) 0.0527(8) -0.0026(7) -0.0042(7) -0.0049(8)
N4 0.0452(10) 0.0493(11) 0.0482(9) 0.0115(8) 0.0109(8) 0.0126(8)
C10 0.0546(15) 0.0931(19) 0.0706(15) 0.0256(13) 0.0061(12) 0.0252(13)
C11 0.0944(19) 0.0425(14) 0.0797(15) 0.0108(13) 0.0224(14) 0.0172(13)
N5 0.0487(10) 0.0285(9) 0.0228(7) 0.0026(7) 0.0143(7) 0.0025(7)
C12 0.0390(11) 0.0350(11) 0.0308(9) -0.0053(9) 0.0093(8) 0.0026(8)
O3 0.0687(9) 0.0568(9) 0.0275(6) -0.0004(6) 0.0168(6) 0.0190(7)
C13 0.0764(16) 0.0342(12) 0.0488(11) -0.0038(9) 0.0161(11) 0.0025(10)
C14 0.0395(10) 0.0315(10) 0.0320(9) 0.0015(8) 0.0142(8) 0.0010(8)
O4 0.0798(10) 0.0388(8) 0.0419(7) 0.0025(6) 0.0395(7) -0.0001(7)
O5 0.0621(9) 0.0294(7) 0.0393(6) -0.0039(6) 0.0257(6) -0.0007(6)
C15 0.0800(16) 0.0388(12) 0.0500(11) -0.0137(9) 0.0311(11) 0.0044(10)
C16 0.0751(18) 0.0855(19) 0.0774(16) 0.0081(15) 0.0200(13) -0.0026(14)
C17 0.0736(19) 0.0721(18) 0.0764(17) -0.0032(14) 0.0343(16) -0.0002(15)
O7A 0.057(2) 0.092(4) 0.082(3) 0.021(3) 0.017(2) 0.008(2)
C18A 0.087(5) 0.117(5) 0.134(7) -0.030(5) 0.046(5) 0.009(4)
C19A 0.140(16) 0.269(14) 0.093(7) 0.033(8) 0.031(8) -0.040(11)
O7B 0.092(5) 0.117(10) 0.094(8) 0.025(6) 0.016(5) -0.004(6)
C18B 0.106(12) 0.29(3) 0.121(15) 0.123(16) 0.039(9) 0.109(14)
C19B 0.080(11) 0.086(8) 0.122(9) 0.040(6) 0.025(7) 0.016(6)
O6 0.1050(15) 0.1319(17) 0.1182(14) 0.0245(12) 0.0735(13) 0.0181(13)

loop_
_atom_type_symbol
_atom_type_description
_atom_type_scat_dispersion_real
_atom_type_scat_dispersion_imag
_atom_type_scat_source
C C 0.0033 0.0016 'International Tables Vol C Tables 4.2.6.8 and 6.1.1.4'
H H 0.0000 0.0000 'International Tables Vol C Tables 4.2.6.8 and 6.1.1.4'
N N 0.0061 0.0033 'International Tables Vol C Tables 4.2.6.8 and 6.1.1.4'
O O 0.0106 0.0060 'International Tables Vol C Tables 4.2.6.8 and 6.1.1.4'

loop_
_geom_angle_atom_site_label_1
_geom_angle_atom_site_label_2
_geom_angle_atom_site_label_3
_geom_angle
C7 N1 N2 116.95(13)
C7 N1 C6 118.04(12)
N2 N1 C6 124.92(13)
C3 N2 N1 117.61(14)
N2 C3 C8 116.90(16)
N2 C3 C4 122.21(14)
C8 C3 C4 120.89(15)
C3 C4 C9 112.11(13)
C3 C4 C5 107.74(13)
C9 C4 C5 110.74(14)
C3 C4 H4 108.7
C9 C4 H4 108.7
C5 C4 H4 108.7
C4 C5 C6 111.87(13)
C4 C5 H5A 109.2
C6 C5 H5A 109.2
C4 C5 H5B 109.2
C6 C5 H5B 109.2
H5A C5 H5B 107.9
N5 C6 N1 111.96(13)
N5 C6 C5 110.29(13)
N1 C6 C5 109.93(12)
N5 C6 C14 106.56(12)
N1 C6 C14 110.39(12)
C5 C6 C14 107.57(13)
O1 C7 N3 124.94(16)
O1 C7 N1 119.19(15)
N3 C7 N1 115.82(14)
C7 N3 C1' 125.60(14)
C7 N3 H3 114.8(13)
C1' N3 H3 119.5(13)
C6' C1' C2' 118.81(16)
C6' C1' N3 123.48(16)
C2' C1' N3 117.70(15)
C3' C2' C1' 120.72(17)
C3' C2' H2' 119.6
C1' C2' H2' 119.6
C4' C3' C2' 120.53(18)
C4' C3' H3' 119.7
C2' C3' H3' 119.7
C3' C4' C5' 118.98(19)
C3' C4' H4' 120.5
C5' C4' H4' 120.5
C4' C5' C6' 121.03(19)
C4' C5' H5' 119.5
C6' C5' H5' 119.5
C1' C6' C5' 119.91(18)
C1' C6' H6' 120.0
C5' C6' H6' 120.0
C3 C8 H8A 109.5
C3 C8 H8B 109.5
H8A C8 H8B 109.5
C3 C8 H8C 109.5
H8A C8 H8C 109.5
H8B C8 H8C 109.5
O2 C9 N4 121.57(17)
O2 C9 C4 119.85(17)
N4 C9 C4 118.55(17)
C9 N4 C11 124.90(16)
C9 N4 C10 118.93(17)
C11 N4 C10 116.17(16)
N4 C10 H10A 109.5
N4 C10 H10B 109.5
H10A C10 H10B 109.5
N4 C10 H10C 109.5
H10A C10 H10C 109.5
H10B C10 H10C 109.5
N4 C11 H11A 109.5
N4 C11 H11B 109.5
H11A C11 H11B 109.5
N4 C11 H11C 109.5
H11A C11 H11C 109.5
H11B C11 H11C 109.5
C12 N5 C6 123.52(13)
C12 N5 H5 118.2(11)
C6 N5 H5 117.7(11)
O3 C12 N5 122.74(16)
O3 C12 C13 121.86(15)
N5 C12 C13 115.40(14)
C12 C13 H13A 109.5
C12 C13 H13B 109.5
H13A C13 H13B 109.5
C12 C13 H13C 109.5
H13A C13 H13C 109.5
H13B C13 H13C 109.5
O4 C14 O5 125.25(14)
O4 C14 C6 123.59(15)
O5 C14 C6 110.95(13)
C14 O5 C15 116.19(12)
O5 C15 H15A 109.5
O5 C15 H15B 109.5
H15A C15 H15B 109.5
O5 C15 H15C 109.5
H15A C15 H15C 109.5
H15B C15 H15C 109.5
C17 C16 H16A 109.5
C17 C16 H16B 109.5
H16A C16 H16B 109.5
C17 C16 H16C 109.5
H16A C16 H16C 109.5
H16B C16 H16C 109.5
O6 C17 O7B 116.4(7)
O6 C17 O7A 122.4(4)
O7B C17 O7A 32.2(7)
O6 C17 C16 126.2(3)
O7B C17 C16 113.3(6)
O7A C17 C16 110.5(3)
C17 O7A C18A 121.6(6)
C19A C18A O7A 108.9(9)
C19A C18A H18A 109.9
O7A C18A H18A 109.9
C19A C18A H18B 109.9
O7A C18A H18B 109.9
H18A C18A H18B 108.3
C17 O7B C18B 106.2(13)
O7B C18B C19B 103.6(15)
O7B C18B H18C 111.0
C19B C18B H18C 111.0
O7B C18B H18D 111.0
C19B C18B H18D 111.0
H18C C18B H18D 109.0
C18B C19B H19D 109.5
C18B C19B H19E 109.5
H19D C19B H19E 109.5
C18B C19B H19F 109.5
H19D C19B H19F 109.5
H19E C19B H19F 109.5

loop_
_geom_bond_atom_site_label_1
_geom_bond_atom_site_label_2
_geom_bond_distance
N1 C7 1.384(2)
N1 N2 1.3898(16)
N1 C6 1.466(2)
N2 C3 1.276(2)
C3 C8 1.498(2)
C3 C4 1.510(2)
C4 C9 1.515(2)
C4 C5 1.516(2)
C4 H4 0.9800
C5 C6 1.539(2)
C5 H5A 0.9700
C5 H5B 0.9700
C6 N5 1.455(2)
C6 C14 1.539(2)
C7 O1 1.2284(17)
C7 N3 1.355(2)
N3 C1' 1.404(2)
N3 H3 0.853(17)
C1' C6' 1.378(2)
C1' C2' 1.388(2)
C2' C3' 1.379(2)
C2' H2' 0.9300
C3' C4' 1.367(3)
C3' H3' 0.9300
C4' C5' 1.381(3)
C4' H4' 0.9300
C5' C6' 1.383(3)
C5' H5' 0.9300
C6' H6' 0.9300
C8 H8A 0.9600
C8 H8B 0.9600
C8 H8C 0.9600
C9 O2 1.224(2)
C9 N4 1.342(2)
N4 C11 1.457(3)
N4 C10 1.459(2)
C10 H10A 0.9600
C10 H10B 0.9600
C10 H10C 0.9600
C11 H11A 0.9600
C11 H11B 0.9600
C11 H11C 0.9600
N5 C12 1.346(2)
N5 H5 0.850(15)
C12 O3 1.2194(17)
C12 C13 1.498(2)
C13 H13A 0.9600
C13 H13B 0.9600
C13 H13C 0.9600
C14 O4 1.1927(17)
C14 O5 1.3367(19)
O5 C15 1.4470(18)
C15 H15A 0.9600
C15 H15B 0.9600
C15 H15C 0.9600
C16 C17 1.454(3)
C16 H16A 0.9600
C16 H16B 0.9600
C16 H16C 0.9600
C17 O6 1.191(3)
C17 O7B 1.339(13)
C17 O7A 1.348(7)
O7A C18A 1.507(10)
C18A C19A 1.313(15)
C18A H18A 0.9700
C18A H18B 0.9700
C19A H19A 0.9600
C19A H19B 0.9600
C19A H19C 0.9600
O7B C18B 1.447(19)
C18B C19B 1.45(3)
C18B H18C 0.9700
C18B H18D 0.9700
C19B H19D 0.9600
C19B H19E 0.9600
C19B H19F 0.9600

loop_
_geom_torsion_atom_site_label_1
_geom_torsion_atom_site_label_2
_geom_torsion_atom_site_label_3
_geom_torsion_atom_site_label_4
_geom_torsion
C7 N1 N2 C3 -156.36(15)
C6 N1 N2 C3 27.0(2)
N1 N2 C3 C8 -179.78(16)
N1 N2 C3 C4 -0.3(2)
N2 C3 C4 C9 -161.84(17)
C8 C3 C4 C9 17.6(2)
N2 C3 C4 C5 -39.8(2)
C8 C3 C4 C5 139.67(18)
C3 C4 C5 C6 55.15(16)
C9 C4 C5 C6 178.08(13)
C7 N1 C6 N5 -61.51(17)
N2 N1 C6 N5 115.13(15)
C7 N1 C6 C5 175.54(13)
N2 N1 C6 C5 -7.8(2)
C7 N1 C6 C14 57.03(18)
N2 N1 C6 C14 -126.32(15)
C4 C5 C6 N5 -157.71(12)
C4 C5 C6 N1 -33.78(17)
C4 C5 C6 C14 86.45(15)
N2 N1 C7 O1 177.33(13)
C6 N1 C7 O1 -5.8(2)
N2 N1 C7 N3 -0.3(2)
C6 N1 C7 N3 176.63(13)
O1 C7 N3 C1' 1.0(3)
N1 C7 N3 C1' 178.43(15)
C7 N3 C1' C6' 27.4(3)
C7 N3 C1' C2' -154.18(16)
C6' C1' C2' C3' 0.5(3)
N3 C1' C2' C3' -178.06(16)
C1' C2' C3' C4' -1.5(3)
C2' C3' C4' C5' 0.9(3)
C3' C4' C5' C6' 0.7(3)
C2' C1' C6' C5' 1.1(3)
N3 C1' C6' C5' 179.55(17)
C4' C5' C6' C1' -1.7(3)
C3 C4 C9 O2 83.9(2)
C5 C4 C9 O2 -36.5(2)
C3 C4 C9 N4 -93.98(18)
C5 C4 C9 N4 145.67(15)
O2 C9 N4 C11 179.67(18)
C4 C9 N4 C11 -2.5(3)
O2 C9 N4 C10 -0.8(3)
C4 C9 N4 C10 176.99(16)
N1 C6 N5 C12 -61.0(2)
C5 C6 N5 C12 61.7(2)
C14 C6 N5 C12 178.21(15)
C6 N5 C12 O3 -2.8(3)
C6 N5 C12 C13 177.07(15)
N5 C6 C14 O4 -22.8(2)
N1 C6 C14 O4 -144.61(17)
C5 C6 C14 O4 95.45(19)
N5 C6 C14 O5 162.24(13)
N1 C6 C14 O5 40.45(18)
C5 C6 C14 O5 -79.49(16)
O4 C14 O5 C15 -3.4(2)
C6 C14 O5 C15 171.42(14)
O6 C17 O7A C18A 3.5(10)
O7B C17 O7A C18A -85.5(15)
C16 C17 O7A C18A 173.0(5)
C17 O7A C18A C19A 87.9(18)
O6 C17 O7B C18B -26.1(15)
O7A C17 O7B C18B 83.3(19)
C16 C17 O7B C18B 175.1(13)
C17 O7B C18B C19B -173(3)
